data_8104395
loop_
_publ_author_name
'Eisenmann, B.'
'Hofmann, A.'

_publ_section_title
;
 Crystal structure of heptasodium catenaoctaselenotriindate(III)
;
_journal_name_full 'Zeitschrift fuer Kristallographie (149,1979-)'
_journal_page_first 159
_journal_page_last 160
_journal_volume 197
_journal_year 1991
_chemical_formula_sum 'In3 Na7 Se8'
_chemical_name_systematic 'Na7 In3 Se8'
_space_group_IT_number 2
_symmetry_space_group_name_Hall '-P 1'
_symmetry_space_group_name_H-M 'P -1'
_cell_angle_alpha 90.159
_cell_angle_beta 91.243
_cell_angle_gamma 90.003
_cell_formula_units_Z 2
_cell_length_a 13.506
_cell_length_b 6.747
_cell_length_c 10.438
_cell_volume 950.935
_citation_journal_id_ASTM ZEKRDZ
_cod_data_source_file Eisenmann_ZEKRDZ_1991_1468.cif
_cod_data_source_block In3Na7Se8
_cod_original_cell_volume 950.9351
_cod_database_code 8104395

loop_
_symmetry_equiv_pos_as_xyz
x,y,z
-x,-y,-z

loop_
_atom_site_label
_atom_site_type_symbol
_atom_site_fract_x
_atom_site_fract_y
_atom_site_fract_z
_atom_site_occupancy
_atom_site_U_iso_or_equiv
Se6 Se-2 0.8027 0.272 0.3365 1 0.0
Na7 Na+1 0.1781 0.1476 0.6243 1 0.0
Na3 Na+1 0.2344 0.7333 0.3864 1 0.0
Na1 Na+1 0.4828 0.7446 0.1272 1 0.0
Se3 Se-2 0.976 0.2534 0.6695 1 0.0
Se2 Se-2 0.7449 0.2503 0.9264 1 0.0
Na4 Na+1 0.02 0.256 0.3606 1 0.0
Se8 Se-2 0.2585 0.2579 0.3851 1 0.0
Se5 Se-2 0.0467 0.248 0.0759 1 0.0
Se4 Se-2 0.6931 0.7522 0.1573 1 0.0
In3 In+3 0.9264 0.1327 0.8886 1 0.0
Na6 Na+1 0.1249 0.4784 0.8609 1 0.0
Na5 Na+1 0.3648 0.4827 0.6241 1 0.0
Se1 Se-2 0.5103 0.2557 0.1687 1 0.0
In2 In+3 0.4354 0.1351 0.3826 1 0.0
Na2 Na+1 0.2751 0.2779 0.1106 1 0.0
Se7 Se-2 0.4536 0.7534 0.4196 1 0.0
In1 In+3 0.6955 0.1256 0.1565 1 0.0
